data_4031095
loop_
_publ_author_name
'Bivaud, S\'ebastien'
'Goeb, S\'ebastien'
'Crou\'e, Vincent'
'Allain, Magali'
'Pop, Flavia'
'Sall\'e, Marc'

_publ_section_title
;
 Tuning the size of a redox-active tetrathiafulvalene-based self-assembled
 ring.
;
_journal_name_full 'Beilstein journal of organic chemistry'
_journal_page_first 966
_journal_page_last 971
_journal_paper_doi 10.3762/bjoc.11.108
_journal_volume 11
_journal_year 2015
_chemical_formula_moiety 'C132 H120 N24 Pd6 S12, 4(CF3SO3)'
_chemical_formula_sum 'C136 H120 F12 N24 O12 Pd6 S16'
_chemical_formula_weight 3661.91
_space_group_IT_number 14
_symmetry_cell_setting monoclinic
_symmetry_space_group_name_Hall '-P 2yn'
_symmetry_space_group_name_H-M 'P 1 21/n 1'
_atom_sites_solution_hydrogens geom
_atom_sites_solution_primary direct
_atom_sites_solution_secondary difmap
_audit_creation_date 2015-02-06T11:49:13-00:00
_audit_creation_method 'WinGX routine CIF_UPDATE'
_cell_angle_alpha 90
_cell_angle_beta 91.391(1)
_cell_angle_gamma 90
_cell_formula_units_Z 4
_cell_length_a 23.4015(2)
_cell_length_b 34.9475(2)
_cell_length_c 39.9599(4)
_cell_measurement_reflns_used 151068
_cell_measurement_temperature 120(2)
_cell_measurement_theta_max 25.091
_cell_measurement_theta_min 1.46
_cell_volume 32670.5(5)
_computing_cell_refinement 'CrysAlisPro, Agilent Technologies, V1.171.36.28'
_computing_data_collection 'CrysAlisPro, Agilent Technologies, V1.171.36.28'
_computing_data_reduction 'CrysAlisPro, Agilent Technologies, V1.171.36.28'
_computing_molecular_graphics 'DIAMOND 3.2i (Crystal Impact GbR 2005)'
_computing_publication_material 'WinGX publication routines (Farrugia, 1999)'
_computing_structure_refinement 'SHELXL-97 (Sheldrick, 1997)'
_computing_structure_solution 'SHELXS-97 (Sheldrick, 1990)'
_diffrn_ambient_temperature 120(2)
_diffrn_detector_area_resol_mean 10.293
_diffrn_measured_fraction_theta_full 0.909
_diffrn_measured_fraction_theta_max 0.904
_diffrn_measurement_device_type 'Xcalibur, Atlas'
_diffrn_measurement_method '\p scans'
_diffrn_radiation_monochromator synchrotron
_diffrn_radiation_probe x-ray
_diffrn_radiation_type synchrotron
_diffrn_radiation_wavelength 0.67
_diffrn_reflns_av_R_equivalents 0.1101
_diffrn_reflns_limit_h_max 29
_diffrn_reflns_limit_h_min -29
_diffrn_reflns_limit_k_max 44
_diffrn_reflns_limit_k_min -44
_diffrn_reflns_limit_l_max 39
_diffrn_reflns_limit_l_min -45
_diffrn_reflns_number 701627
_diffrn_reflns_theta_full 25
_diffrn_reflns_theta_max 25.09
_diffrn_reflns_theta_min 1.46
_exptl_absorpt_coefficient_mu 0.354
_exptl_absorpt_correction_T_max 1
_exptl_absorpt_correction_T_min 0.91212
_exptl_absorpt_correction_type multi-scan
_exptl_absorpt_process_details
;
        CrysAlisPro, Agilent Technologies,
        Version 1.171.36.28 (release 01-02-2013 CrysAlis171 .NET)
        (compiled Feb  1 2013,16:14:44)
        Empirical absorption correction using spherical harmonics,
 implemented in SCALE3 ABSPACK scaling algorithm.
;
_exptl_crystal_colour red
_exptl_crystal_density_diffrn 0.744
_exptl_crystal_density_method 'not measured'
_exptl_crystal_description plate
_exptl_crystal_F_000 7360
_exptl_crystal_size_max 0.19
_exptl_crystal_size_mid 0.11
_exptl_crystal_size_min 0.05
_platon_squeeze_details
;
The unit cell contains anions and solvent molecules which were not
 modelled but the corresponding scattering contribution were taken into account
 using SQUEEZE/PLATON procedure. The unit cell contains 1 void of 20881 A3
 containing about 8104 electrons from which 2336 electrons can be attributed to
 the 32 missing CF3SO3 anions in the unit cell. The others 5768 electrons can be
  attributed to solvent molecules. As the solvent composition is not well known,
 it has not been included in the calculation of the empirical formula, formula
 weight, density, linear absorption coefficient and F(000).
;
_refine_diff_density_max 2.823
_refine_diff_density_min -1.057
_refine_ls_extinction_method none
_refine_ls_goodness_of_fit_ref 1.057
_refine_ls_hydrogen_treatment constr
_refine_ls_matrix_type fullcycle
_refine_ls_number_parameters 1855
_refine_ls_number_reflns 62714
_refine_ls_number_restraints 1
_refine_ls_restrained_S_all 1.058
_refine_ls_R_factor_all 0.1043
_refine_ls_R_factor_gt 0.0917
_refine_ls_shift/su_max 0
_refine_ls_structure_factor_coef Fsqd
_refine_ls_weighting_details 'w=1/[\s^2^(Fo^2^)+(0.1919P)^2^+14.1335P] where P=(Fo^2^+2Fc^2^)/3'
_refine_ls_weighting_scheme calc
_refine_ls_wR_factor_gt 0.2636
_refine_ls_wR_factor_ref 0.2787
_reflns_number_gt 49042
_reflns_number_total 62714
_reflns_threshold_expression >2sigma(I)
_cod_data_source_file 1860-5397-11-108-S2.cif
_cod_data_source_block squeezed
_cod_depositor_comments 'Adding full bibliography for 4031095.cif.'
_cod_database_code 4031095

loop_
_space_group_symop_operation_xyz
'x, y, z'
'-x+1/2, y+1/2, -z+1/2'
'-x, -y, -z'
'x-1/2, -y-1/2, z-1/2'

loop_
_atom_site_label
_atom_site_type_symbol
_atom_site_fract_x
_atom_site_fract_y
_atom_site_fract_z
_atom_site_U_iso_or_equiv
_atom_site_adp_type
_atom_site_occupancy
_atom_site_calc_flag
C1 C 0.62883(15) 0.74576(11) 0.35610(10) 0.0495(8) Uani 1 d
C2 C 0.68090(15) 0.76252(11) 0.30079(11) 0.0529(9) Uani 1 d
C3 C 0.67902(16) 0.72413(12) 0.30081(11) 0.0542(9) Uani 1 d
C4 C 0.59077(15) 0.74790(10) 0.38120(10) 0.0478(8) Uani 1 d
C5 C 0.56164(15) 0.71351(11) 0.39408(9) 0.0473(8) Uani 1 d
C6 C 0.58845(17) 0.67789(12) 0.39898(10) 0.0535(9) Uani 1 d
H6 H 0.6274 0.6756 0.3952 0.064 Uiso 1 calc
C7 C 0.5578(2) 0.64584(12) 0.40944(11) 0.0593(10) Uani 1 d
H7 H 0.5759 0.6223 0.412 0.071 Uiso 1 calc
C8 C 0.50094(18) 0.64969(13) 0.41577(10) 0.0568(9) Uani 1 d
H8 H 0.4803 0.6283 0.4223 0.068 Uiso 1 calc
C9 C 0.47366(19) 0.68424(14) 0.41271(11) 0.0615(10) Uani 1 d
H9 H 0.4356 0.6864 0.4185 0.074 Uiso 1 calc
C10 C 0.50290(16) 0.71626(11) 0.40086(10) 0.0498(8) Uani 1 d
C11 C 0.47486(15) 0.75411(11) 0.39449(10) 0.0503(8) Uani 1 d
C12 C 0.51196(16) 0.78744(12) 0.40250(10) 0.0531(9) Uani 1 d
C13 C 0.49137(19) 0.82161(14) 0.41622(11) 0.0635(10) Uani 1 d
H13 H 0.453 0.8236 0.4216 0.076 Uiso 1 calc
C14 C 0.5274(2) 0.85238(14) 0.42188(13) 0.0725(12) Uani 1 d
H14 H 0.513 0.875 0.4306 0.087 Uiso 1 calc
C15 C 0.5841(2) 0.84972(14) 0.41463(12) 0.0668(11) Uani 1 d
H15 H 0.6084 0.8703 0.4189 0.08 Uiso 1 calc
C16 C 0.60550(18) 0.81646(13) 0.40103(11) 0.0599(10) Uani 1 d
H16 H 0.644 0.8152 0.3959 0.072 Uiso 1 calc
C17 C 0.57044(15) 0.78463(10) 0.39477(9) 0.0456(7) Uani 1 d
C18 C 0.42335(15) 0.75762(12) 0.38062(11) 0.0560(9) Uani 1 d
C19 C 0.33910(17) 0.78380(14) 0.34199(12) 0.0621(10) Uani 1 d
C20 C 0.33383(18) 0.74545(14) 0.34157(13) 0.0641(11) Uani 1 d
C21 C 0.70389(17) 0.78766(11) 0.27437(11) 0.0533(9) Uani 1 d
C22 C 0.6740(2) 0.82136(13) 0.26530(13) 0.0669(11) Uani 1 d
H22 H 0.6387 0.8268 0.2743 0.08 Uiso 1 calc
C23 C 0.6982(2) 0.84576(13) 0.24302(13) 0.0656(11) Uani 1 d
H23 H 0.6785 0.8678 0.2368 0.079 Uiso 1 calc
C24 C 0.75484(17) 0.77947(12) 0.25903(11) 0.0578(9) Uani 1 d
H24 H 0.7735 0.7564 0.2632 0.069 Uiso 1 calc
C25 C 0.77730(17) 0.80565(13) 0.23776(12) 0.0610(10) Uani 1 d
H25 H 0.8125 0.8005 0.2285 0.073 Uiso 1 calc
C26 C 0.69870(17) 0.69820(11) 0.27497(11) 0.0538(9) Uani 1 d
C27 C 0.68031(19) 0.70050(13) 0.24197(12) 0.0622(10) Uani 1 d
H27 H 0.6546 0.7195 0.2354 0.075 Uiso 1 calc
C28 C 0.6997(2) 0.67488(13) 0.21862(12) 0.0643(11) Uani 1 d
H28 H 0.6864 0.6768 0.1966 0.077 Uiso 1 calc
C29 C 0.7377(2) 0.66848(13) 0.28356(12) 0.0618(10) Uani 1 d
H29 H 0.7508 0.6654 0.3056 0.074 Uiso 1 calc
C30 C 0.75600(19) 0.64434(12) 0.25897(11) 0.0592(9) Uani 1 d
H30 H 0.7822 0.6253 0.2647 0.071 Uiso 1 calc
C31 C 0.30343(18) 0.81196(14) 0.32452(13) 0.0654(11) Uani 1 d
C32 C 0.24442(18) 0.80603(13) 0.31931(12) 0.0631(10) Uani 1 d
H32 H 0.2276 0.7832 0.3259 0.076 Uiso 1 calc
C33 C 0.2114(2) 0.83461(14) 0.30416(13) 0.0692(11) Uani 1 d
H33 H 0.1724 0.8305 0.3011 0.083 Uiso 1 calc
C34 C 0.3255(2) 0.84592(17) 0.31385(17) 0.0852(16) Uani 1 d
H34 H 0.3644 0.8508 0.3165 0.102 Uiso 1 calc
C35 C 0.2900(2) 0.87299(15) 0.29917(17) 0.0827(15) Uani 1 d
H35 H 0.3061 0.8961 0.2926 0.099 Uiso 1 calc
C36 C 0.29585(19) 0.72123(14) 0.31921(13) 0.0666(11) Uani 1 d
C37 C 0.2945(2) 0.72699(15) 0.28488(15) 0.0778(13) Uani 1 d
H37 H 0.315 0.7468 0.2753 0.093 Uiso 1 calc
C38 C 0.2614(3) 0.70202(15) 0.26521(16) 0.0838(15) Uani 1 d
H38 H 0.2606 0.7059 0.2422 0.101 Uiso 1 calc
C39 C 0.2620(3) 0.69219(18) 0.33251(16) 0.0914(18) Uani 1 d
H39 H 0.2613 0.6882 0.3555 0.11 Uiso 1 calc
C40 C 0.2302(3) 0.6699(2) 0.31137(19) 0.106(2) Uani 1 d
H40 H 0.2067 0.6514 0.3205 0.127 Uiso 1 calc
C41 C 0.02081(16) 0.79111(11) 0.10470(10) 0.0516(8) Uani 1 d
C42 C 0.00470(16) 0.79580(12) 0.07197(10) 0.0517(8) Uani 1 d
C43 C 0.07074(18) 0.80237(12) 0.16267(11) 0.0574(9) Uani 1 d
C44 C 0.0757(2) 0.76423(13) 0.15716(11) 0.0606(10) Uani 1 d
C45 C -0.00099(14) 0.76303(11) 0.04877(11) 0.0505(9) Uani 1 d
C46 C -0.02606(16) 0.72818(12) 0.05847(12) 0.0571(9) Uani 1 d
H46 H -0.0398 0.7251 0.0799 0.069 Uiso 1 calc
C47 C -0.02982(17) 0.69802(12) 0.03489(13) 0.0631(11) Uani 1 d
H47 H -0.0453 0.6747 0.0413 0.076 Uiso 1 calc
C48 C -0.01152(17) 0.70233(13) 0.00345(13) 0.0626(11) Uani 1 d
H48 H -0.0146 0.682 -0.0115 0.075 Uiso 1 calc
C49 C 0.01214(17) 0.73707(13) -0.00711(12) 0.0580(9) Uani 1 d
H49 H 0.0236 0.7401 -0.0291 0.07 Uiso 1 calc
C50 C 0.01836(15) 0.76745(12) 0.01613(10) 0.0528(9) Uani 1 d
C51 C 0.04684(15) 0.80402(11) 0.00775(10) 0.0488(8) Uani 1 d
C52 C 0.02111(15) 0.83838(11) 0.02336(10) 0.0494(8) Uani 1 d
C53 C 0.01831(19) 0.87377(13) 0.00780(11) 0.0606(10) Uani 1 d
H53 H 0.0331 0.8767 -0.0134 0.073 Uiso 1 calc
C54 C -0.0061(2) 0.90460(14) 0.02350(13) 0.0673(11) Uani 1 d
H54 H -0.0076 0.9282 0.0127 0.081 Uiso 1 calc
C55 C -0.0288(2) 0.90097(13) 0.05548(13) 0.0671(11) Uani 1 d
H55 H -0.0451 0.9219 0.066 0.081 Uiso 1 calc
C56 C -0.02637(17) 0.86562(12) 0.07124(11) 0.0577(9) Uani 1 d
H56 H -0.0422 0.863 0.0922 0.069 Uiso 1 calc
C57 C -0.00072(15) 0.83380(11) 0.05646(10) 0.0500(8) Uani 1 d
C58 C 0.09538(16) 0.80516(11) -0.00901(10) 0.0510(8) Uani 1 d
C59 C 0.20036(16) 0.82224(12) -0.02736(10) 0.0539(9) Uani 1 d
C60 C 0.19467(16) 0.78445(13) -0.03282(11) 0.0570(9) Uani 1 d
C61 C 0.09717(19) 0.82521(13) 0.19031(11) 0.0599(10) Uani 1 d
C62 C 0.1561(2) 0.82378(15) 0.19781(13) 0.0708(12) Uani 1 d
H62 H 0.1794 0.8068 0.1865 0.085 Uiso 1 calc
C63 C 0.1789(2) 0.84729(15) 0.22155(14) 0.0742(13) Uani 1 d
H63 H 0.2182 0.8464 0.2255 0.089 Uiso 1 calc
C64 C 0.0650(2) 0.85004(14) 0.20949(12) 0.0649(11) Uani 1 d
H64 H 0.0257 0.8513 0.2058 0.078 Uiso 1 calc
C65 C 0.0902(2) 0.87267(14) 0.23366(12) 0.0681(11) Uani 1 d
H65 H 0.0675 0.8889 0.2461 0.082 Uiso 1 calc
C66 C 0.1052(2) 0.73601(13) 0.17906(12) 0.0666(11) Uani 1 d
C67 C 0.0999(3) 0.73525(15) 0.21327(14) 0.0774(14) Uani 1 d
H67 H 0.0781 0.7538 0.2238 0.093 Uiso 1 calc
C68 C 0.1268(3) 0.70696(14) 0.23218(14) 0.0802(14) Uani 1 d
H68 H 0.125 0.7082 0.2554 0.096 Uiso 1 calc
C69 C 0.1366(3) 0.70694(19) 0.16512(16) 0.0946(19) Uani 1 d
H69 H 0.1417 0.7064 0.1421 0.114 Uiso 1 calc
C70 C 0.1602(4) 0.67923(19) 0.1847(2) 0.113(2) Uani 1 d
H70 H 0.1808 0.6598 0.1746 0.135 Uiso 1 calc
C71 C 0.25037(17) 0.84663(12) -0.03401(12) 0.0579(9) Uani 1 d
C72 C 0.2646(2) 0.87643(15) -0.01204(14) 0.0711(12) Uani 1 d
H72 H 0.2434 0.8804 0.0071 0.085 Uiso 1 calc
C73 C 0.31061(19) 0.90018(16) -0.01902(15) 0.0754(13) Uani 1 d
H73 H 0.319 0.9207 -0.0049 0.09 Uiso 1 calc
C74 C 0.28439(17) 0.84068(13) -0.06071(11) 0.0590(10) Uani 1 d
H74 H 0.2761 0.8205 -0.0752 0.071 Uiso 1 calc
C75 C 0.33156(19) 0.86419(13) -0.06691(13) 0.0645(11) Uani 1 d
H75 H 0.3542 0.8592 -0.0852 0.077 Uiso 1 calc
C76 C 0.23978(16) 0.75715(12) -0.04314(12) 0.0581(10) Uani 1 d
C77 C 0.23148(19) 0.73517(15) -0.07177(15) 0.0751(13) Uani 1 d
H77 H 0.2 0.7397 -0.0859 0.09 Uiso 1 calc
C78 C 0.2701(2) 0.70648(16) -0.07937(17) 0.0831(16) Uani 1 d
H78 H 0.263 0.6914 -0.0982 0.1 Uiso 1 calc
C79 C 0.2886(2) 0.75055(17) -0.02458(16) 0.0804(14) Uani 1 d
H79 H 0.296 0.765 -0.0054 0.097 Uiso 1 calc
C80 C 0.3273(2) 0.72260(17) -0.03399(16) 0.0812(14) Uani 1 d
H80 H 0.3612 0.7195 -0.0216 0.097 Uiso 1 calc
C81 C 0.69780(17) 0.77390(13) -0.07307(11) 0.0591(10) Uani 1 d
C82 C 0.59325(17) 0.80017(15) -0.07142(12) 0.0655(11) Uani 1 d
C83 C 0.58773(17) 0.76239(14) -0.07096(14) 0.0689(12) Uani 1 d
C84 C 0.75451(15) 0.76850(12) -0.06681(10) 0.0521(8) Uani 1 d
C85 C 0.77872(15) 0.72995(12) -0.06441(10) 0.0496(8) Uani 1 d
C86 C 0.76315(17) 0.69979(13) -0.08618(11) 0.0607(10) Uani 1 d
H86 H 0.737 0.7044 -0.1036 0.073 Uiso 1 calc
C87 C 0.7859(2) 0.66344(13) -0.08222(12) 0.0658(11) Uani 1 d
H87 H 0.7748 0.6439 -0.0968 0.079 Uiso 1 calc
C88 C 0.82500(17) 0.65625(13) -0.05652(12) 0.0613(10) Uani 1 d
H88 H 0.8399 0.6318 -0.0535 0.074 Uiso 1 calc
C89 C 0.84196(16) 0.68575(11) -0.03524(11) 0.0531(8) Uani 1 d
H89 H 0.8694 0.6808 -0.0186 0.064 Uiso 1 calc
C90 C 0.81910(14) 0.72258(11) -0.03810(10) 0.0482(8) Uani 1 d
C91 C 0.83312(14) 0.75465(11) -0.01595(10) 0.0470(8) Uani 1 d
C92 C 0.83506(14) 0.79283(11) -0.03162(9) 0.0477(8) Uani 1 d
C93 C 0.87385(15) 0.82149(11) -0.02151(10) 0.0486(8) Uani 1 d
H93 H 0.9019 0.8163 -0.0052 0.058 Uiso 1 calc
C94 C 0.87021(16) 0.85777(12) -0.03596(10) 0.0540(9) Uani 1 d
H94 H 0.895 0.8771 -0.0287 0.065 Uiso 1 calc
C95 C 0.82936(17) 0.86523(12) -0.06136(11) 0.0565(9) Uani 1 d
H95 H 0.8274 0.8894 -0.071 0.068 Uiso 1 calc
C96 C 0.79240(18) 0.83731(12) -0.07208(11) 0.0575(9) Uani 1 d
H96 H 0.766 0.8427 -0.0892 0.069 Uiso 1 calc
C97 C 0.79367(14) 0.80068(12) -0.05767(10) 0.0494(8) Uani 1 d
C98 C 0.54772(18) 0.82987(14) -0.06781(13) 0.0655(11) Uani 1 d
C99 C 0.5082(2) 0.82754(15) -0.04317(14) 0.0710(12) Uani 1 d
H99 H 0.508 0.8067 -0.0287 0.085 Uiso 1 calc
C100 C 0.46811(18) 0.85687(15) -0.03993(14) 0.0691(11) Uani 1 d
H100 H 0.4425 0.8558 -0.0225 0.083 Uiso 1 calc
C101 C 0.5442(2) 0.85949(16) -0.09047(14) 0.0756(13) Uani 1 d
H101 H 0.5698 0.8607 -0.1079 0.091 Uiso 1 calc
C102 C 0.50231(19) 0.88776(15) -0.08726(15) 0.0736(13) Uani 1 d
H102 H 0.4999 0.9072 -0.1031 0.088 Uiso 1 calc
C103 C 0.53417(18) 0.73946(14) -0.06897(15) 0.0732(13) Uani 1 d
C104 C 0.5331(2) 0.70615(16) -0.05024(16) 0.0803(14) Uani 1 d
H104 H 0.5648 0.6996 -0.0369 0.096 Uiso 1 calc
C105 C 0.4867(2) 0.68300(18) -0.05103(19) 0.0922(18) Uani 1 d
H105 H 0.4871 0.6606 -0.0385 0.111 Uiso 1 calc
C106 C 0.4858(2) 0.74840(17) -0.08835(17) 0.0825(15) Uani 1 d
H106 H 0.4846 0.7705 -0.1014 0.099 Uiso 1 calc
C107 C 0.4397(2) 0.72392(16) -0.08788(17) 0.0834(15) Uani 1 d
H107 H 0.4074 0.7302 -0.1008 0.1 Uiso 1 calc
C108 C 0.83767(14) 0.75041(11) 0.01808(10) 0.0465(8) Uani 1 d
C109 C 0.82620(16) 0.76455(12) 0.08183(10) 0.0525(8) Uani 1 d
C110 C 0.81559(17) 0.72730(12) 0.07881(10) 0.0529(8) Uani 1 d
C111 C 0.81898(17) 0.78953(11) 0.11117(10) 0.0528(8) Uani 1 d
C112 C 0.86336(17) 0.81143(11) 0.12426(11) 0.0538(9) Uani 1 d
H112 H 0.8998 0.8091 0.1158 0.065 Uiso 1 calc
C113 C 0.85341(18) 0.83690(12) 0.15003(11) 0.0574(9) Uani 1 d
H113 H 0.8832 0.8523 0.158 0.069 Uiso 1 calc
C114 C 0.76567(19) 0.79194(14) 0.12639(12) 0.0641(10) Uani 1 d
H114 H 0.7352 0.7768 0.1191 0.077 Uiso 1 calc
C115 C 0.7595(2) 0.81743(13) 0.15256(12) 0.0626(10) Uani 1 d
H115 H 0.7242 0.8188 0.1627 0.075 Uiso 1 calc
C116 C 0.80117(19) 0.70075(12) 0.10637(11) 0.0570(9) Uani 1 d
C117 C 0.7623(2) 0.67073(14) 0.10062(13) 0.0710(12) Uani 1 d
H117 H 0.7448 0.6674 0.0797 0.085 Uiso 1 calc
C118 C 0.7506(3) 0.64648(16) 0.12657(14) 0.0838(16) Uani 1 d
H118 H 0.7237 0.6272 0.1231 0.101 Uiso 1 calc
C119 C 0.8270(2) 0.70431(12) 0.13780(12) 0.0627(10) Uani 1 d
H119 H 0.8532 0.7238 0.1421 0.075 Uiso 1 calc
C120 C 0.8135(2) 0.67878(12) 0.16252(12) 0.0663(11) Uani 1 d
H120 H 0.8303 0.6818 0.1837 0.08 Uiso 1 calc
C121 C 0.8089(4) 0.95525(16) 0.22490(19) 0.109(2) Uani 1 d
H12A H 0.792 0.9778 0.2348 0.131 Uiso 1 calc
H12B H 0.8487 0.9539 0.2322 0.131 Uiso 1 calc
C122 C 0.8048(3) 0.95787(14) 0.18769(17) 0.0925(19) Uani 1 d
H12C H 0.7656 0.9632 0.1806 0.111 Uiso 1 calc
H12D H 0.8288 0.9785 0.1799 0.111 Uiso 1 calc
C123 C 0.7636(3) 0.52739(14) 0.20566(16) 0.0915(18) Uani 1 d
H12E H 0.7283 0.5209 0.1938 0.11 Uiso 1 calc
H12F H 0.7733 0.5068 0.221 0.11 Uiso 1 calc
C124 C 0.8108(4) 0.53275(16) 0.1811(2) 0.111(2) Uani 1 d
H12G H 0.8471 0.5367 0.1928 0.134 Uiso 1 calc
H12H H 0.8139 0.5104 0.1668 0.134 Uiso 1 calc
C125 C 0.1687(5) 0.98961(19) 0.2615(3) 0.148(4) Uani 1 d
H12I H 0.1436 1.0113 0.2576 0.178 Uiso 1 calc
H12J H 0.2029 0.993 0.2486 0.178 Uiso 1 calc
C126 C 0.1843(5) 0.98516(19) 0.3000(3) 0.158(4) Uani 1 d
H12K H 0.2047 1.0075 0.3084 0.19 Uiso 1 calc
H12L H 0.1501 0.9816 0.3129 0.19 Uiso 1 calc
C127 C 0.1565(8) 0.5596(2) 0.2335(5) 0.235(9) Uani 1 d
H12M H 0.123 0.5559 0.2469 0.282 Uiso 1 calc
H12N H 0.1566 0.5395 0.2167 0.282 Uiso 1 calc
C128 C 0.2058(7) 0.5556(2) 0.2543(4) 0.200(7) Uani 1 d
H12O H 0.2379 0.5486 0.2406 0.24 Uiso 1 calc
H12P H 0.1998 0.535 0.2701 0.24 Uiso 1 calc
C129 C 0.4422(4) 1.01017(19) -0.0597(3) 0.150(4) Uani 1 d
H12Q H 0.443 1.0152 -0.0358 0.18 Uiso 1 calc
H12R H 0.4638 1.03 -0.0707 0.18 Uiso 1 calc
C130 C 0.3809(4) 1.00926(19) -0.0732(3) 0.148(4) Uani 1 d
H13A H 0.38 1.0053 -0.0973 0.177 Uiso 1 calc
H13B H 0.3614 1.0331 -0.0683 0.177 Uiso 1 calc
C131 C 0.3843(3) 0.58057(18) -0.1010(3) 0.124(3) Uani 1 d
H13C H 0.4047 0.5565 -0.1024 0.148 Uiso 1 calc
H13D H 0.3705 0.5878 -0.1232 0.148 Uiso 1 calc
C132 C 0.3333(5) 0.5776(2) -0.0759(4) 0.157(4) Uani 1 d
H13E H 0.3059 0.5583 -0.0832 0.189 Uiso 1 calc
H13F H 0.3473 0.5714 -0.0535 0.189 Uiso 1 calc
C133 C 0.9114(3) 0.7319(2) 0.24625(18) 0.0907(16) Uani 1 d
C134 C 0.5010(11) 0.52626(18) 0.4404(3) 0.300(13) Uani 1 d
C135 C 0.5888(4) 0.5976(2) 0.2892(4) 0.150(4) Uani 1 d
C136 C 0.8928(5) 0.6931(2) 0.3463(3) 0.268(10) Uani 1 d
F1 F 0.89591(18) 0.75812(15) 0.26781(11) 0.1172(13) Uani 1 d
F2 F 0.8697(2) 0.70583(19) 0.24273(14) 0.152(2) Uani 1 d
F3 F 0.9573(2) 0.71215(16) 0.25924(13) 0.1398(17) Uani 1 d
F4 F 0.4855(10) 0.5124(3) 0.4726(2) 0.411(13) Uani 1 d
F5 F 0.5493(5) 0.49707(16) 0.4361(2) 0.214(4) Uani 1 d
F6 F 0.5428(5) 0.55840(19) 0.4507(2) 0.230(4) Uani 1 d
F7 F 0.5796(5) 0.6003(3) 0.3221(3) 0.263(6) Uani 1 d
F8 F 0.5389(2) 0.59487(16) 0.27157(19) 0.157(2) Uani 1 d
F9 F 0.6133(3) 0.62756(14) 0.2738(2) 0.185(3) Uani 1 d
F10 F 0.8977(3) 0.67711(18) 0.31263(13) 0.1451(18) Uani 1 d
F11 F 0.92925(19) 0.72803(16) 0.33786(12) 0.1316(16) Uani 1 d
F12 F 0.9222(2) 0.67408(16) 0.36800(15) 0.1445(19) Uani 1 d
N1 N 0.75039(16) 0.83888(10) 0.22958(10) 0.0613(8) Uani 1 d
N2 N 0.73767(17) 0.64694(9) 0.22685(10) 0.0612(8) Uani 1 d
N3 N 0.23395(17) 0.86799(11) 0.29378(12) 0.0708(10) Uani 1 d
N4 N 0.23105(19) 0.67345(11) 0.27689(13) 0.0798(12) Uani 1 d
N5 N 0.14836(18) 0.87194(11) 0.23986(11) 0.0678(9) Uani 1 d
N6 N 0.1548(2) 0.67859(11) 0.21867(12) 0.0781(11) Uani 1 d
N7 N 0.34427(14) 0.89380(11) -0.04679(11) 0.0633(9) Uani 1 d
N8 N 0.31655(16) 0.69982(11) -0.06090(12) 0.0703(10) Uani 1 d
N9 N 0.46564(14) 0.88758(11) -0.06208(11) 0.0628(9) Uani 1 d
N10 N 0.43862(15) 0.69227(12) -0.07038(13) 0.0748(11) Uani 1 d
N11 N 0.80134(15) 0.83998(9) 0.16394(9) 0.0572(8) Uani 1 d
N12 N 0.7767(2) 0.64950(11) 0.15717(10) 0.0690(10) Uani 1 d
N13 N 0.7781(2) 0.92016(12) 0.23585(13) 0.0858(14) Uani 1 d
H13G H 0.7379 0.9258 0.2385 0.103 Uiso 1 calc
H13H H 0.7938 0.9114 0.2572 0.103 Uiso 1 calc
N14 N 0.8236(2) 0.92104(11) 0.17350(13) 0.0827(13) Uani 1 d
H14A H 0.8649 0.9191 0.1749 0.099 Uiso 1 calc
H14B H 0.8114 0.9191 0.1502 0.099 Uiso 1 calc
N15 N 0.7567(3) 0.56324(12) 0.22415(12) 0.0843(13) Uani 1 d
H15A H 0.7852 0.5648 0.2421 0.101 Uiso 1 calc
H15B H 0.7192 0.5639 0.234 0.101 Uiso 1 calc
N16 N 0.7950(3) 0.56744(13) 0.16063(14) 0.1024(18) Uani 1 d
H16A H 0.7657 0.5609 0.144 0.123 Uiso 1 calc
H16B H 0.8282 0.5769 0.1491 0.123 Uiso 1 calc
N17 N 0.1402(3) 0.95410(15) 0.2529(2) 0.124(2) Uani 1 d
H17A H 0.1373 0.9515 0.2287 0.148 Uiso 1 calc
H17B H 0.1018 0.9542 0.2615 0.148 Uiso 1 calc
N18 N 0.2216(3) 0.95009(14) 0.30168(19) 0.115(2) Uani 1 d
H18A H 0.2254 0.9412 0.3246 0.138 Uiso 1 calc
H18B H 0.2595 0.9561 0.2937 0.138 Uiso 1 calc
N19 N 0.1521(4) 0.59547(15) 0.2172(2) 0.133(3) Uani 1 d
H19A H 0.1122 0.6019 0.2131 0.16 Uiso 1 calc
H19B H 0.1708 0.5944 0.1958 0.16 Uiso 1 calc
N20 N 0.2196(4) 0.59010(14) 0.2724(2) 0.137(3) Uani 1 d
H20A H 0.2607 0.5922 0.2756 0.164 Uiso 1 calc
H20B H 0.2025 0.5893 0.2943 0.164 Uiso 1 calc
N21 N 0.4677(2) 0.97080(13) -0.06683(17) 0.0937(15) Uani 1 d
H21A H 0.5014 0.9666 -0.0527 0.112 Uiso 1 calc
H21B H 0.4788 0.9693 -0.09 0.112 Uiso 1 calc
N22 N 0.3524(2) 0.97565(13) -0.05544(18) 0.1014(18) Uani 1 d
H22A H 0.3164 0.9692 -0.0666 0.122 Uiso 1 calc
H22B H 0.345 0.9823 -0.0324 0.122 Uiso 1 calc
N23 N 0.4213(3) 0.61098(16) -0.0860(2) 0.116(2) Uani 1 d
H23A H 0.4493 0.6192 -0.1021 0.139 Uiso 1 calc
H23B H 0.4417 0.6011 -0.0664 0.139 Uiso 1 calc
N24 N 0.3067(2) 0.61734(13) -0.07707(18) 0.1018(17) Uani 1 d
H24A H 0.2805 0.6204 -0.0588 0.122 Uiso 1 calc
H24B H 0.2856 0.6209 -0.098 0.122 Uiso 1 calc
O1 O 0.9720(3) 0.78028(14) 0.21559(14) 0.1147(16) Uani 1 d
O2 O 0.9504(2) 0.72111(19) 0.18757(14) 0.1237(17) Uani 1 d
O3 O 0.8761(2) 0.76565(17) 0.19518(11) 0.1068(14) Uani 1 d
O4 O 0.4372(6) 0.4976(3) 0.4131(5) 0.324(10) Uani 1 d
O5 O 0.4309(5) 0.5617(2) 0.4313(3) 0.228(6) Uani 1 d
O6 O 0.5057(7) 0.5471(3) 0.3913(3) 0.279(8) Uani 1 d
O7 O 0.5993(3) 0.52540(17) 0.2958(2) 0.169(3) Uani 1 d
O8 O 0.6858(3) 0.5625(2) 0.2954(2) 0.150(2) Uani 1 d
O9 O 0.6345(3) 0.5540(2) 0.24349(18) 0.149(2) Uani 1 d
O10 O 0.8029(2) 0.67023(15) 0.35772(10) 0.1029(14) Uani 1 d
O11 O 0.8089(2) 0.73364(14) 0.32631(15) 0.1137(16) Uani 1 d
O12 O 0.8350(3) 0.72692(19) 0.38566(14) 0.129(2) Uani 1 d
Pd1 Pd 0.78770(2) 0.87891(2) 0.20039(2) 0.06116(9) Uani 1 d
Pd2 Pd 0.76531(2) 0.60831(2) 0.19256(2) 0.07144(11) Uani 1 d
Pd3 Pd 0.18492(2) 0.90926(2) 0.27263(2) 0.08213(13) Uani 1 d
Pd4 Pd 0.18968(2) 0.63582(2) 0.24663(2) 0.09583(17) Uani 1 d
Pd5 Pd 0.40776(2) 0.93060(2) -0.05734(2) 0.07096(11) Uani 1 d
Pd6 Pd 0.37106(2) 0.65625(2) -0.07294(2) 0.08394(14) Uani 1 d
S1 S 0.65735(4) 0.78636(3) 0.33666(3) 0.0565(2) Uani 1 d
S2 S 0.65174(4) 0.70293(3) 0.33737(3) 0.0557(2) Uani 1 d
S3 S 0.39233(4) 0.80202(3) 0.36919(3) 0.0651(3) Uani 1 d
S4 S 0.37907(4) 0.71860(3) 0.36816(3) 0.0639(3) Uani 1 d
S5 S 0.03017(5) 0.82882(3) 0.13360(3) 0.0572(2) Uani 1 d
S6 S 0.03912(6) 0.74649(3) 0.12215(3) 0.0649(3) Uani 1 d
S7 S 0.13839(4) 0.84660(3) -0.01435(3) 0.0556(2) Uani 1 d
S8 S 0.12829(4) 0.76401(3) -0.02605(3) 0.0563(2) Uani 1 d
S9 S 0.66279(4) 0.81864(4) -0.07605(3) 0.0679(3) Uani 1 d
S10 S 0.64920(5) 0.73520(4) -0.07599(4) 0.0792(4) Uani 1 d
S11 S 0.84816(4) 0.78892(3) 0.04598(2) 0.0516(2) Uani 1 d
S12 S 0.82401(4) 0.70670(3) 0.03907(2) 0.0531(2) Uani 1 d
S13 S 0.92976(7) 0.75329(5) 0.20759(4) 0.0896(4) Uani 1 d
S14 S 0.4650(3) 0.53574(10) 0.41657(15) 0.230(2) Uani 1 d
S15 S 0.63164(8) 0.55445(5) 0.28002(6) 0.1091(6) Uani 1 d
S16 S 0.82814(8) 0.70811(6) 0.35532(6) 0.1083(5) Uani 1 d

loop_
_atom_site_aniso_label
_atom_site_aniso_U_11
_atom_site_aniso_U_22
_atom_site_aniso_U_33
_atom_site_aniso_U_23
_atom_site_aniso_U_13
_atom_site_aniso_U_12
C1 0.0432(17) 0.0514(19) 0.054(2) 0.0026(15) 0.0053(15) 0.0047(14)
C2 0.0389(16) 0.056(2) 0.064(3) 0.0064(17) 0.0121(16) 0.0006(14)
C3 0.0449(18) 0.056(2) 0.062(3) 0.0089(17) 0.0092(16) 0.0026(15)
C4 0.0433(17) 0.0511(18) 0.049(2) 0.0056(15) 0.0054(15) 0.0052(13)
C5 0.0434(17) 0.061(2) 0.038(2) 0.0072(15) 0.0063(14) -0.0024(14)
C6 0.054(2) 0.059(2) 0.047(2) 0.0121(16) 0.0059(16) 0.0034(16)
C7 0.072(2) 0.053(2) 0.053(2) 0.0154(17) 0.0042(19) 0.0010(18)
C8 0.061(2) 0.066(2) 0.043(2) 0.0141(17) 0.0051(17) -0.0010(18)
C9 0.060(2) 0.080(3) 0.046(2) 0.0141(19) 0.0163(18) -0.0078(19)
C10 0.0484(18) 0.059(2) 0.042(2) 0.0076(15) 0.0056(15) 0.0000(15)
C11 0.0428(17) 0.062(2) 0.047(2) 0.0089(16) 0.0154(15) 0.0032(14)
C12 0.0456(18) 0.063(2) 0.051(2) 0.0054(17) 0.0096(16) 0.0103(15)
C13 0.056(2) 0.083(3) 0.052(3) -0.001(2) 0.0095(18) 0.015(2)
C14 0.093(3) 0.056(2) 0.069(3) -0.007(2) 0.013(2) 0.015(2)
C15 0.067(3) 0.066(3) 0.067(3) -0.005(2) -0.005(2) -0.003(2)
C16 0.056(2) 0.062(2) 0.062(3) -0.0036(18) 0.0004(18) -0.0002(17)
C17 0.0458(17) 0.0494(18) 0.042(2) 0.0063(14) 0.0091(14) 0.0041(13)
C18 0.0396(17) 0.065(2) 0.064(3) 0.0124(18) 0.0183(16) 0.0003(15)
C19 0.0419(18) 0.073(3) 0.072(3) 0.010(2) 0.0065(18) 0.0045(17)
C20 0.048(2) 0.076(3) 0.069(3) 0.019(2) 0.0118(18) 0.0097(18)
C21 0.057(2) 0.0490(19) 0.055(2) 0.0061(16) 0.0157(17) 0.0032(15)
C22 0.061(2) 0.064(2) 0.077(3) 0.013(2) 0.021(2) 0.0112(19)
C23 0.067(2) 0.061(2) 0.069(3) 0.011(2) 0.014(2) 0.0048(19)
C24 0.052(2) 0.054(2) 0.068(3) 0.0074(18) 0.0139(18) 0.0007(16)
C25 0.0471(19) 0.068(2) 0.068(3) 0.003(2) 0.0224(18) -0.0037(17)
C26 0.0517(19) 0.054(2) 0.056(2) 0.0096(16) 0.0109(17) 0.0014(15)
C27 0.063(2) 0.059(2) 0.065(3) 0.0050(19) 0.012(2) 0.0011(18)
C28 0.069(2) 0.059(2) 0.065(3) 0.0124(19) -0.007(2) 0.0009(19)
C29 0.068(2) 0.062(2) 0.056(3) 0.0072(18) 0.0075(19) 0.0146(19)
C30 0.068(2) 0.057(2) 0.052(2) 0.0089(17) 0.0052(19) 0.0085(18)
C31 0.050(2) 0.073(3) 0.074(3) 0.008(2) 0.0029(19) 0.0091(18)
C32 0.050(2) 0.064(2) 0.075(3) 0.014(2) 0.0014(19) 0.0046(17)
C33 0.058(2) 0.070(3) 0.079(3) 0.000(2) -0.004(2) 0.0059(19)
C34 0.061(3) 0.082(3) 0.112(5) 0.025(3) -0.002(3) -0.003(2)
C35 0.073(3) 0.061(3) 0.113(4) 0.015(3) -0.009(3) -0.002(2)
C36 0.057(2) 0.065(2) 0.078(3) 0.019(2) -0.001(2) 0.0044(18)
C37 0.077(3) 0.069(3) 0.088(4) 0.020(3) 0.011(3) 0.000(2)
C38 0.110(4) 0.059(3) 0.083(4) 0.010(2) -0.004(3) -0.002(3)
C39 0.090(4) 0.097(4) 0.085(4) 0.036(3) -0.027(3) -0.030(3)
C40 0.092(4) 0.109(5) 0.115(5) 0.064(4) -0.036(4) -0.020(3)
C41 0.0514(19) 0.054(2) 0.050(2) 0.0068(16) 0.0117(16) 0.0037(15)
C42 0.0443(17) 0.063(2) 0.049(2) 0.0035(16) 0.0128(15) -0.0004(15)
C43 0.059(2) 0.061(2) 0.052(2) 0.0092(17) 0.0070(17) 0.0118(17)
C44 0.073(3) 0.063(2) 0.045(2) 0.0040(17) 0.0056(19) 0.0156(19)
C45 0.0356(15) 0.0529(19) 0.063(3) 0.0030(16) -0.0038(15) 0.0012(13)
C46 0.0423(18) 0.064(2) 0.065(3) 0.0064(19) 0.0085(16) -0.0028(15)
C47 0.0457(19) 0.056(2) 0.087(4) 0.009(2) -0.003(2) -0.0099(16)
C48 0.048(2) 0.061(2) 0.078(3) -0.013(2) -0.007(2) -0.0089(16)
C49 0.0485(19) 0.065(2) 0.061(3) -0.0005(18) -0.0017(17) -0.0069(16)
C50 0.0399(17) 0.066(2) 0.053(2) 0.0050(17) -0.0025(15) -0.0063(15)
C51 0.0437(17) 0.057(2) 0.045(2) 0.0022(15) -0.0015(15) 0.0010(14)
C52 0.0428(17) 0.060(2) 0.046(2) 0.0086(16) 0.0034(15) -0.0049(14)
C53 0.060(2) 0.071(3) 0.050(2) 0.0145(18) -0.0047(18) 0.0008(18)
C54 0.066(3) 0.070(3) 0.066(3) 0.015(2) 0.006(2) 0.012(2)
C55 0.075(3) 0.060(2) 0.066(3) 0.010(2) 0.012(2) 0.012(2)
C56 0.054(2) 0.065(2) 0.054(3) 0.0055(18) 0.0063(17) 0.0075(17)
C57 0.0419(17) 0.0531(19) 0.055(2) 0.0026(16) 0.0015(15) 0.0020(14)
C58 0.0478(18) 0.057(2) 0.049(2) -0.0006(16) -0.0026(15) -0.0056(15)
C59 0.0446(18) 0.071(2) 0.046(2) -0.0035(17) 0.0090(15) -0.0047(16)
C60 0.0450(18) 0.071(2) 0.056(2) -0.0034(18) 0.0029(16) -0.0091(16)
C61 0.068(2) 0.067(2) 0.045(2) 0.0102(17) 0.0081(18) 0.0130(19)
C62 0.073(3) 0.078(3) 0.063(3) 0.005(2) 0.011(2) 0.013(2)
C63 0.061(2) 0.071(3) 0.090(4) 0.003(2) -0.004(2) 0.011(2)
C64 0.063(2) 0.072(3) 0.059(3) 0.006(2) -0.0032(19) 0.012(2)
C65 0.069(3) 0.071(3) 0.063(3) -0.004(2) -0.007(2) 0.020(2)
C66 0.078(3) 0.059(2) 0.062(3) 0.0057(19) -0.002(2) 0.015(2)
C67 0.095(4) 0.065(3) 0.072(4) 0.010(2) 0.007(3) 0.030(2)
C68 0.109(4) 0.060(3) 0.071(3) 0.012(2) -0.010(3) 0.019(3)
C69 0.125(5) 0.092(4) 0.067(3) -0.008(3) -0.002(3) 0.038(4)
C70 0.133(6) 0.076(4) 0.128(6) -0.031(4) -0.012(4) 0.039(4)
C71 0.0454(18) 0.064(2) 0.065(3) -0.0043(18) 0.0022(17) -0.0047(16)
C72 0.059(2) 0.082(3) 0.072(3) -0.014(2) 0.010(2) -0.010(2)
C73 0.051(2) 0.082(3) 0.094(4) -0.029(3) 0.009(2) -0.013(2)
C74 0.049(2) 0.067(2) 0.060(3) -0.0028(19) 0.0080(18) -0.0130(17)
C75 0.055(2) 0.059(2) 0.080(3) -0.010(2) 0.013(2) -0.0063(17)
C76 0.0419(18) 0.064(2) 0.068(3) -0.0020(18) 0.0016(17) -0.0126(16)
C77 0.050(2) 0.076(3) 0.098(4) -0.021(3) -0.019(2) 0.0007(19)
C78 0.050(2) 0.083(3) 0.115(4) -0.031(3) -0.011(2) 0.007(2)
C79 0.060(3) 0.094(4) 0.087(4) -0.010(3) -0.011(2) 0.004(2)
C80 0.053(2) 0.091(3) 0.099(4) -0.001(3) -0.010(2) 0.010(2)
C81 0.0444(18) 0.074(3) 0.059(3) -0.0094(19) -0.0084(17) 0.0028(17)
C82 0.0396(18) 0.082(3) 0.074(3) -0.006(2) -0.0082(18) 0.0010(18)
C83 0.0414(19) 0.075(3) 0.089(3) -0.011(2) -0.016(2) 0.0060(18)
C84 0.0418(17) 0.067(2) 0.048(2) -0.0013(17) 0.0039(15) -0.0026(15)
C85 0.0443(17) 0.063(2) 0.042(2) -0.0057(16) 0.0069(14) -0.0021(15)
C86 0.049(2) 0.076(3) 0.057(3) -0.0120(19) 0.0015(17) 0.0005(18)
C87 0.069(3) 0.065(2) 0.065(3) -0.014(2) 0.014(2) -0.013(2)
C88 0.048(2) 0.066(2) 0.070(3) -0.005(2) 0.0099(18) -0.0007(17)
C89 0.0451(18) 0.057(2) 0.057(2) 0.0015(17) 0.0100(16) -0.0003(15)
C90 0.0337(15) 0.064(2) 0.047(2) -0.0023(16) 0.0066(13) -0.0037(14)
C91 0.0361(15) 0.060(2) 0.045(2) -0.0006(15) 0.0083(14) -0.0021(13)
C92 0.0329(15) 0.067(2) 0.044(2) 0.0026(16) 0.0147(13) -0.0007(14)
C93 0.0388(16) 0.058(2) 0.049(2) 0.0006(15) 0.0121(14) -0.0004(14)
C94 0.0492(19) 0.062(2) 0.052(2) -0.0031(17) 0.0137(16) -0.0041(16)
C95 0.056(2) 0.060(2) 0.054(2) 0.0055(17) 0.0143(17) 0.0018(16)
C96 0.057(2) 0.063(2) 0.053(2) -0.0019(17) 0.0062(17) 0.0137(17)
C97 0.0328(15) 0.069(2) 0.047(2) -0.0081(16) 0.0083(14) -0.0043(14)
C98 0.046(2) 0.074(3) 0.076(3) -0.003(2) -0.0060(19) 0.0071(18)
C99 0.063(3) 0.068(3) 0.081(3) 0.003(2) -0.006(2) 0.002(2)
C100 0.045(2) 0.081(3) 0.083(3) 0.000(2) 0.007(2) -0.0057(19)
C101 0.058(2) 0.090(3) 0.079(3) 0.006(3) 0.009(2) 0.011(2)
C102 0.053(2) 0.076(3) 0.092(4) 0.016(2) 0.003(2) 0.005(2)
C103 0.0395(19) 0.068(3) 0.111(4) -0.014(2) -0.013(2) -0.0014(17)
C104 0.049(2) 0.084(3) 0.107(4) 0.004(3) -0.016(2) -0.001(2)
C105 0.054(2) 0.087(4) 0.135(5) -0.007(3) -0.018(3) 0.012(2)
C106 0.052(2) 0.088(3) 0.107(4) -0.009(3) -0.018(2) -0.003(2)
C107 0.050(2) 0.073(3) 0.126(5) -0.005(3) -0.020(3) -0.003(2)
C108 0.0390(16) 0.0573(19) 0.043(2) 0.0014(15) 0.0029(14) -0.0042(13)
C109 0.0457(18) 0.062(2) 0.050(2) 0.0013(17) 0.0106(15) -0.0075(15)
C110 0.0528(19) 0.062(2) 0.044(2) 0.0001(16) 0.0021(15) -0.0081(16)
C111 0.055(2) 0.057(2) 0.046(2) 0.0077(16) 0.0040(16) -0.0085(16)
C112 0.0506(19) 0.053(2) 0.058(2) -0.0019(16) 0.0086(16) -0.0005(15)
C113 0.055(2) 0.063(2) 0.055(2) -0.0016(18) 0.0105(17) -0.0098(17)
C114 0.057(2) 0.068(3) 0.068(3) -0.003(2) 0.0128(19) -0.0044(18)
C115 0.064(2) 0.063(2) 0.061(3) -0.0086(19) 0.0185(19) -0.0136(19)
C116 0.065(2) 0.058(2) 0.048(2) -0.0015(17) 0.0103(18) -0.0060(17)
C117 0.090(3) 0.068(3) 0.056(3) -0.002(2) 0.009(2) -0.019(2)
C118 0.109(4) 0.075(3) 0.068(3) 0.004(2) -0.001(3) -0.036(3)
C119 0.075(3) 0.053(2) 0.060(3) 0.0037(18) 0.003(2) -0.0090(18)
C120 0.092(3) 0.050(2) 0.056(3) 0.0031(17) 0.004(2) -0.007(2)
C121 0.162(7) 0.051(3) 0.117(6) -0.017(3) 0.055(5) -0.016(3)
C122 0.132(5) 0.051(2) 0.097(4) -0.003(2) 0.047(4) -0.003(3)
C123 0.137(5) 0.049(2) 0.089(4) 0.014(2) 0.027(4) 0.009(3)
C124 0.158(7) 0.051(3) 0.126(6) -0.008(3) 0.044(5) 0.013(3)
C125 0.175(9) 0.057(3) 0.209(10) 0.016(5) -0.071(8) 0.021(4)
C126 0.169(8) 0.048(3) 0.256(13) -0.049(5) -0.014(8) 0.009(4)
C127 0.33(2) 0.051(4) 0.321(19) -0.014(7) -0.142(17) 0.029(7)
C128 0.265(15) 0.054(4) 0.273(15) -0.004(6) -0.122(13) 0.025(6)
C129 0.140(7) 0.063(4) 0.251(12) -0.047(5) 0.083(7) -0.043(4)
C130 0.144(7) 0.052(3) 0.250(12) 0.026(5) 0.074(8) 0.002(4)
C131 0.094(4) 0.059(3) 0.218(9) -0.038(4) -0.004(5) 0.004(3)
C132 0.145(8) 0.065(4) 0.264(13) -0.034(6) 0.021(8) -0.029(4)
C133 0.070(3) 0.096(4) 0.106(5) 0.004(3) -0.002(3) -0.001(3)
C134 0.75(4) 0.032(3) 0.121(7) -0.018(3) 0.116(14) 0.016(8)
C135 0.094(5) 0.077(4) 0.277(13) 0.009(6) -0.041(6) 0.000(3)
C136 0.394(19) 0.068(4) 0.326(15) -0.041(6) -0.324(16) 0.066(7)
F1 0.099(3) 0.162(4) 0.090(3) -0.021(2) 0.006(2) 0.013(2)
F2 0.128(4) 0.198(5) 0.128(4) 0.028(3) -0.005(3) -0.073(4)
F3 0.152(4) 0.141(4) 0.125(4) 0.033(3) -0.017(3) 0.032(3)
F4 0.95(4) 0.136(6) 0.154(7) -0.017(5) 0.105(13) -0.149(13)
F5 0.347(11) 0.080(3) 0.212(7) -0.003(4) -0.040(7) 0.016(5)
F6 0.363(13) 0.108(4) 0.223(8) -0.053(5) 0.079(8) -0.051(6)
F7 0.253(10) 0.282(11) 0.249(9) -0.128(9) -0.084(8) 0.153(9)
F8 0.102(3) 0.121(4) 0.247(7) -0.023(4) -0.029(4) 0.012(3)
F9 0.140(4) 0.083(3) 0.329(10) 0.030(4) -0.032(5) -0.017(3)
F10 0.165(5) 0.161(5) 0.112(3) -0.029(3) 0.033(3) -0.013(4)
F11 0.100(3) 0.167(4) 0.128(3) 0.001(3) 0.009(2) -0.063(3)
F12 0.123(3) 0.136(4) 0.172(5) 0.043(3) -0.045(3) 0.003(3)
N1 0.069(2) 0.0560(18) 0.060(2) 0.0023(15) 0.0238(17) -0.0050(15)
N2 0.077(2) 0.0453(16) 0.062(2) 0.0060(14) 0.0111(17) -0.0010(15)
N3 0.059(2) 0.059(2) 0.094(3) 0.0031(19) -0.0141(19) 0.0034(16)
N4 0.076(2) 0.052(2) 0.110(3) 0.012(2) -0.021(2) 0.0116(17)
N5 0.072(2) 0.0561(19) 0.075(3) 0.0079(17) -0.0043(18) 0.0129(16)
N6 0.098(3) 0.0514(19) 0.084(3) 0.0001(18) -0.017(2) 0.0108(19)
N7 0.0453(16) 0.061(2) 0.083(3) -0.0077(17) 0.0065(16) -0.0076(14)
N8 0.0540(19) 0.060(2) 0.097(3) -0.0098(19) 0.0040(18) 0.0020(15)
N9 0.0415(15) 0.063(2) 0.083(3) 0.0037(17) 0.0005(15) -0.0030(14)
N10 0.0435(17) 0.066(2) 0.114(3) -0.004(2) -0.0103(18) 0.0040(15)
N11 0.0641(19) 0.0492(17) 0.059(2) 0.0030(14) 0.0210(16) -0.0027(14)
N12 0.096(3) 0.0524(19) 0.059(2) 0.0007(15) 0.0178(19) -0.0129(18)
N13 0.109(3) 0.058(2) 0.093(3) -0.005(2) 0.046(3) -0.008(2)
N14 0.099(3) 0.0446(18) 0.106(3) -0.0064(19) 0.039(3) -0.0089(18)
N15 0.119(4) 0.058(2) 0.077(3) 0.0084(19) 0.022(3) 0.000(2)
N16 0.163(5) 0.056(2) 0.091(4) -0.010(2) 0.053(3) -0.011(3)
N17 0.143(5) 0.063(3) 0.162(6) 0.003(3) -0.056(5) 0.003(3)
N18 0.106(4) 0.061(3) 0.176(6) -0.019(3) -0.043(4) 0.014(2)
N19 0.164(6) 0.062(3) 0.170(6) -0.002(3) -0.067(5) 0.000(3)
N20 0.161(6) 0.056(3) 0.190(7) 0.022(3) -0.062(5) 0.017(3)
N21 0.075(3) 0.068(3) 0.139(5) -0.018(3) 0.023(3) -0.014(2)
N22 0.077(3) 0.056(2) 0.172(6) -0.028(3) 0.020(3) -0.007(2)
N23 0.092(4) 0.082(3) 0.173(6) -0.019(4) -0.009(4) 0.019(3)
N24 0.079(3) 0.057(2) 0.168(6) -0.012(3) -0.010(3) -0.009(2)
O1 0.137(4) 0.085(3) 0.124(4) -0.004(3) 0.035(3) -0.009(3)
O2 0.114(4) 0.147(5) 0.112(4) -0.027(3) 0.031(3) -0.005(3)
O3 0.093(3) 0.148(4) 0.080(3) -0.005(3) -0.001(2) 0.037(3)
O4 0.245(12) 0.133(7) 0.60(3) -0.147(12) 0.116(15) -0.077(8)
O5 0.229(9) 0.092(4) 0.371(15) -0.052(6) 0.138(10) 0.003(5)
O6 0.424(19) 0.153(7) 0.271(12) 0.003(7) 0.246(14) -0.043(9)
O7 0.156(5) 0.089(3) 0.267(9) 0.058(4) 0.097(6) 0.021(3)
O8 0.103(4) 0.133(5) 0.215(7) 0.019(5) 0.027(4) 0.003(3)
O9 0.105(4) 0.201(7) 0.140(5) 0.012(5) 0.022(3) -0.009(4)
O10 0.117(3) 0.122(3) 0.068(2) 0.017(2) -0.014(2) -0.047(3)
O11 0.097(3) 0.093(3) 0.149(4) 0.024(3) -0.036(3) 0.002(2)
O12 0.127(4) 0.151(5) 0.109(4) -0.044(3) 0.035(3) -0.050(4)
Pd1 0.0768(2) 0.04613(16) 0.0617(2) -0.00047(13) 0.02555(16) -0.00583(13)
Pd2 0.1086(3) 0.04602(17) 0.0607(2) 0.00289(13) 0.0223(2) -0.00351(16)
Pd3 0.0860(3) 0.04757(18) 0.1115(3) 0.00148(17) -0.0261(2) 0.00876(16)
Pd4 0.1053(3) 0.04674(19) 0.1333(4) 0.0105(2) -0.0414(3) 0.00959(18)
Pd5 0.04931(17) 0.05690(19) 0.1071(3) -0.00882(17) 0.01079(17) -0.00864(13)
Pd6 0.05622(19) 0.0559(2) 0.1392(4) -0.0100(2) -0.0075(2) 0.00125(14)
S1 0.0529(5) 0.0518(5) 0.0656(7) 0.0014(4) 0.0206(4) -0.0023(4)
S2 0.0586(5) 0.0491(5) 0.0604(6) 0.0071(4) 0.0183(4) 0.0048(4)
S3 0.0455(5) 0.0659(6) 0.0841(8) 0.0040(5) 0.0027(5) 0.0079(4)
S4 0.0477(5) 0.0666(6) 0.0773(7) 0.0209(5) 0.0015(5) -0.0035(4)
S5 0.0653(6) 0.0570(5) 0.0493(6) 0.0060(4) 0.0049(4) 0.0101(4)
S6 0.0869(7) 0.0531(5) 0.0547(6) 0.0070(4) 0.0019(5) 0.0079(5)
S7 0.0509(5) 0.0602(5) 0.0562(6) -0.0034(4) 0.0085(4) -0.0082(4)
S8 0.0476(5) 0.0590(5) 0.0624(6) -0.0049(4) 0.0054(4) -0.0072(4)
S9 0.0447(5) 0.0718(6) 0.0870(8) -0.0023(5) -0.0054(5) 0.0035(4)
S10 0.0437(5) 0.0736(7) 0.1195(11) -0.0187(7) -0.0144(6) 0.0034(5)
S11 0.0542(5) 0.0560(5) 0.0448(5) 0.0013(4) 0.0057(4) -0.0070(4)
S12 0.0564(5) 0.0569(5) 0.0462(5) 0.0006(4) 0.0052(4) -0.0065(4)
S13 0.0764(8) 0.0971(10) 0.0957(11) 0.0151(8) 0.0085(7) 0.0108(7)
S14 0.330(6) 0.109(2) 0.257(5) 0.003(2) 0.118(5) 0.029(3)
S15 0.0923(11) 0.0798(9) 0.1560(19) 0.0148(10) 0.0216(11) -0.0034(8)
S16 0.0938(11) 0.1120(13) 0.1195(14) -0.0008(11) 0.0080(10) -0.0243(9)

loop_
_atom_type_symbol
_atom_type_description
_atom_type_scat_dispersion_real
_atom_type_scat_dispersion_imag
_atom_type_scat_source
C C 0.0026 0.0014 'International Tables Vol C Tables 4.2.6.8 and 6.1.1.4'
H H 0 0 'International Tables Vol C Tables 4.2.6.8 and 6.1.1.4'
F F 0.0155 0.0091 'International Tables Vol C Tables 4.2.6.8 and 6.1.1.4'
N N 0.0052 0.0029 'International Tables Vol C Tables 4.2.6.8 and 6.1.1.4'
O O 0.0094 0.0053 'International Tables Vol C Tables 4.2.6.8 and 6.1.1.4'
Pd Pd -1.125 0.907 'International Tables Vol C Tables 4.2.6.8 and 6.1.1.4'
S S 0.1134 0.1101 'International Tables Vol C Tables 4.2.6.8 and 6.1.1.4'

loop_
_geom_angle_atom_site_label_1
_geom_angle_atom_site_label_2
_geom_angle_atom_site_label_3
_geom_angle
C4 C1 S1 123.0(3)
C4 C1 S2 124.8(3)
S1 C1 S2 112.0(2)
C3 C2 C21 127.2(4)
C3 C2 S1 117.5(3)
C21 C2 S1 115.2(3)
C2 C3 C26 127.6(4)
C2 C3 S2 115.5(3)
C26 C3 S2 116.8(3)
C1 C4 C17 122.8(3)
C1 C4 C5 121.8(3)
C17 C4 C5 115.0(3)
C6 C5 C10 117.9(3)
C6 C5 C4 124.0(3)
C10 C5 C4 118.1(3)
C7 C6 C5 121.4(4)
C7 C6 H6 119.3
C5 C6 H6 119.3
C8 C7 C6 119.0(4)
C8 C7 H7 120.5
C6 C7 H7 120.5
C7 C8 C9 121.6(4)
C7 C8 H8 119.2
C9 C8 H8 119.2
C8 C9 C10 120.3(4)
C8 C9 H9 119.9
C10 C9 H9 119.9
C9 C10 C5 119.8(4)
C9 C10 C11 123.3(4)
C5 C10 C11 116.9(3)
C18 C11 C12 122.8(4)
C18 C11 C10 123.1(4)
C12 C11 C10 114.0(3)
C13 C12 C17 119.2(4)
C13 C12 C11 123.2(4)
C17 C12 C11 117.6(3)
C14 C13 C12 120.8(4)
C14 C13 H13 119.6
C12 C13 H13 119.6
C15 C14 C13 120.2(4)
C15 C14 H14 119.9
C13 C14 H14 119.9
C14 C15 C16 120.2(4)
C14 C15 H15 119.9
C16 C15 H15 119.9
C15 C16 C17 121.5(4)
C15 C16 H16 119.3
C17 C16 H16 119.3
C16 C17 C12 118.1(4)
C16 C17 C4 124.3(3)
C12 C17 C4 117.6(3)
C11 C18 S3 123.7(3)
C11 C18 S4 124.5(3)
S3 C18 S4 111.6(2)
C20 C19 C31 127.9(4)
C20 C19 S3 115.7(3)
C31 C19 S3 116.2(4)
C19 C20 C36 128.3(4)
C19 C20 S4 118.1(4)
C36 C20 S4 113.5(3)
C24 C21 C22 119.0(4)
C24 C21 C2 121.6(4)
C22 C21 C2 119.4(4)
C23 C22 C21 118.6(4)
C23 C22 H22 120.7
C21 C22 H22 120.7
C22 C23 N1 122.3(4)
C22 C23 H23 118.8
N1 C23 H23 118.8
C25 C24 C21 119.2(4)
C25 C24 H24 120.4
C21 C24 H24 120.4
N1 C25 C24 122.7(4)
N1 C25 H25 118.6
C24 C25 H25 118.6
C27 C26 C29 117.2(4)
C27 C26 C3 123.0(4)
C29 C26 C3 119.8(4)
C28 C27 C26 120.6(4)
C28 C27 H27 119.7
C26 C27 H27 119.7
N2 C28 C27 121.9(4)
N2 C28 H28 119
C27 C28 H28 119
C30 C29 C26 119.1(4)
C30 C29 H29 120.4
C26 C29 H29 120.4
N2 C30 C29 123.0(4)
N2 C30 H30 118.5
C29 C30 H30 118.5
C34 C31 C32 117.3(4)
C34 C31 C19 121.3(4)
C32 C31 C19 121.3(4)
C33 C32 C31 119.4(4)
C33 C32 H32 120.3
C31 C32 H32 120.3
N3 C33 C32 122.5(4)
N3 C33 H33 118.8
C32 C33 H33 118.8
C31 C34 C35 119.9(5)
C31 C34 H34 120
C35 C34 H34 120
N3 C35 C34 123.9(5)
N3 C35 H35 118.1
C34 C35 H35 118.1
C37 C36 C39 118.8(5)
C37 C36 C20 120.3(4)
C39 C36 C20 120.9(5)
C36 C37 C38 117.7(5)
C36 C37 H37 121.2
C38 C37 H37 121.2
N4 C38 C37 124.8(6)
N4 C38 H38 117.6
C37 C38 H38 117.6
C40 C39 C36 119.1(6)
C40 C39 H39 120.5
C36 C39 H39 120.5
C39 C40 N4 123.2(5)
C39 C40 H40 118.4
N4 C40 H40 118.4
C42 C41 S6 123.2(3)
C42 C41 S5 124.5(3)
S6 C41 S5 112.2(2)
C41 C42 C57 122.2(4)
C41 C42 C45 121.8(4)
C57 C42 C45 115.5(3)
C44 C43 C61 127.8(4)
C44 C43 S5 117.4(3)
C61 C43 S5 114.8(3)
C43 C44 C66 126.9(4)
C43 C44 S6 116.0(3)
C66 C44 S6 116.9(3)
C50 C45 C46 119.8(4)
C50 C45 C42 118.2(3)
C46 C45 C42 121.9(4)
C45 C46 C47 118.7(4)
C45 C46 H46 120.7
C47 C46 H46 120.7
C48 C47 C46 121.5(4)
C48 C47 H47 119.3
C46 C47 H47 119.3
C47 C48 C49 121.0(4)
C47 C48 H48 119.5
C49 C48 H48 119.5
C48 C49 C50 119.1(4)
C48 C49 H49 120.5
C50 C49 H49 120.5
C45 C50 C49 119.9(4)
C45 C50 C51 117.6(4)
C49 C50 C51 122.5(4)
C58 C51 C50 122.1(4)
C58 C51 C52 123.0(3)
C50 C51 C52 114.4(3)
C53 C52 C57 119.9(4)
C53 C52 C51 123.2(4)
C57 C52 C51 116.9(3)
C54 C53 C52 120.6(4)
C54 C53 H53 119.7
C52 C53 H53 119.7
C53 C54 C55 121.0(4)
C53 C54 H54 119.5
C55 C54 H54 119.5
C56 C55 C54 118.8(4)
C56 C55 H55 120.6
C54 C55 H55 120.6
C55 C56 C57 121.9(4)
C55 C56 H56 119
C57 C56 H56 119
C56 C57 C52 117.7(4)
C56 C57 C42 125.0(4)
C52 C57 C42 117.3(3)
C51 C58 S8 123.5(3)
C51 C58 S7 125.2(3)
S8 C58 S7 111.2(2)
C60 C59 C71 127.8(4)
C60 C59 S7 116.2(3)
C71 C59 S7 115.7(3)
C59 C60 C76 127.3(3)
C59 C60 S8 117.6(3)
C76 C60 S8 115.0(3)
C64 C61 C62 116.5(4)
C64 C61 C43 121.6(4)
C62 C61 C43 121.9(4)
C63 C62 C61 119.7(5)
C63 C62 H62 120.1
C61 C62 H62 120.1
N5 C63 C62 124.3(5)
N5 C63 H63 117.9
C62 C63 H63 117.9
C65 C64 C61 121.3(4)
C65 C64 H64 119.3
C61 C64 H64 119.3
C64 C65 N5 121.4(4)
C64 C65 H65 119.3
N5 C65 H65 119.3
C67 C66 C69 116.7(4)
C67 C66 C44 123.3(4)
C69 C66 C44 119.9(5)
C66 C67 C68 120.3(5)
C66 C67 H67 119.9
C68 C67 H67 119.9
N6 C68 C67 122.7(5)
N6 C68 H68 118.7
C67 C68 H68 118.7
C70 C69 C66 120.5(6)
C70 C69 H69 119.8
C66 C69 H69 119.8
C69 C70 N6 122.7(5)
C69 C70 H70 118.7
N6 C70 H70 118.7
C74 C71 C72 118.1(4)
C74 C71 C59 122.2(4)
C72 C71 C59 119.6(4)
C73 C72 C71 119.4(5)
C73 C72 H72 120.3
C71 C72 H72 120.3
C72 C73 N7 121.2(4)
C72 C73 H73 119.4
N7 C73 H73 119.4
C71 C74 C75 121.7(4)
C71 C74 H74 119.1
C75 C74 H74 119.1
N7 C75 C74 120.7(4)
N7 C75 H75 119.6
C74 C75 H75 119.6
C79 C76 C77 116.9(5)
C79 C76 C60 123.2(4)
C77 C76 C60 119.8(4)
C76 C77 C78 120.1(4)
C76 C77 H77 120
C78 C77 H77 120
N8 C78 C77 122.5(5)
N8 C78 H78 118.8
C77 C78 H78 118.8
C76 C79 C80 120.9(5)
C76 C79 H79 119.5
C80 C79 H79 119.5
N8 C80 C79 121.1(5)
N8 C80 H80 119.4
C79 C80 H80 119.4
C84 C81 S9 125.8(3)
C84 C81 S10 122.0(4)
S9 C81 S10 112.0(2)
C83 C82 C98 128.2(4)
C83 C82 S9 117.1(3)
C98 C82 S9 114.6(4)
C82 C83 C103 128.2(4)
C82 C83 S10 117.4(3)
C103 C83 S10 114.3(4)
C81 C84 C85 121.0(4)
C81 C84 C97 122.2(4)
C85 C84 C97 116.3(3)
C86 C85 C90 118.6(4)
C86 C85 C84 123.7(4)
C90 C85 C84 117.7(3)
C87 C86 C85 121.6(4)
C87 C86 H86 119.2
C85 C86 H86 119.2
C88 C87 C86 119.8(4)
C88 C87 H87 120.1
C86 C87 H87 120.1
C87 C88 C89 119.7(4)
C87 C88 H88 120.2
C89 C88 H88 120.2
C88 C89 C90 122.0(4)
C88 C89 H89 119
C90 C89 H89 119
C89 C90 C85 118.3(4)
C89 C90 C91 125.3(3)
C85 C90 C91 116.4(3)
C108 C91 C90 122.0(3)
C108 C91 C92 121.1(3)
C90 C91 C92 116.5(3)
C93 C92 C97 119.6(4)
C93 C92 C91 123.3(3)
C97 C92 C91 117.1(3)
C94 C93 C92 119.8(4)
C94 C93 H93 120.1
C92 C93 H93 120.1
C93 C94 C95 120.2(4)
C93 C94 H94 119.9
C95 C94 H94 119.9
C96 C95 C94 120.6(4)
C96 C95 H95 119.7
C94 C95 H95 119.7
C95 C96 C97 121.1(4)
C95 C96 H96 119.5
C97 C96 H96 119.5
C96 C97 C92 118.7(3)
C96 C97 C84 125.5(4)
C92 C97 C84 115.8(4)
C99 C98 C101 119.2(4)
C99 C98 C82 121.5(5)
C101 C98 C82 119.2(5)
C98 C99 C100 119.3(5)
C98 C99 H99 120.4
C100 C99 H99 120.4
N9 C100 C99 121.7(5)
N9 C100 H100 119.2
C99 C100 H100 119.2
C98 C101 C102 120.0(5)
C98 C101 H101 120
C102 C101 H101 120
N9 C102 C101 122.0(5)
N9 C102 H102 119
C101 C102 H102 119
C104 C103 C106 117.7(5)
C104 C103 C83 120.4(4)
C106 C103 C83 121.5(5)
C105 C104 C103 120.9(5)
C105 C104 H104 119.5
C103 C104 H104 119.5
C104 C105 N10 120.8(6)
C104 C105 H105 119.6
N10 C105 H105 119.6
C107 C106 C103 118.7(6)
C107 C106 H106 120.7
C103 C106 H106 120.7
N10 C107 C106 123.9(5)
N10 C107 H107 118.1
C106 C107 H107 118.1
C91 C108 S11 123.5(3)
C91 C108 S12 123.5(3)
S11 C108 S12 112.5(2)
C110 C109 C111 128.8(4)
C110 C109 S11 117.3(3)
C111 C109 S11 113.8(3)
C109 C110 C116 126.1(4)
C109 C110 S12 117.2(3)
C116 C110 S12 116.5(3)
C112 C111 C114 118.0(4)
C112 C111 C109 121.9(4)
C114 C111 C109 120.0(4)
C111 C112 C113 119.9(4)
C111 C112 H112 120
C113 C112 H112 120
N11 C113 C112 121.7(4)
N11 C113 H113 119.2
C112 C113 H113 119.2
C115 C114 C111 118.5(4)
C115 C114 H114 120.8
C111 C114 H114 120.8
N11 C115 C114 123.4(4)
N11 C115 H115 118.3
C114 C115 H115 118.3
C119 C116 C117 118.8(4)
C119 C116 C110 120.9(4)
C117 C116 C110 120.2(4)
C118 C117 C116 118.6(5)
C118 C117 H117 120.7
C116 C117 H117 120.7
N12 C118 C117 122.6(5)
N12 C118 H118 118.7
C117 C118 H118 118.7
C120 C119 C116 119.4(4)
C120 C119 H119 120.3
C116 C119 H119 120.3
N12 C120 C119 122.3(4)
N12 C120 H120 118.8
C119 C120 H120 118.8
C122 C121 N13 108.8(6)
C122 C121 H12A 109.9
N13 C121 H12A 109.9
C122 C121 H12B 109.9
N13 C121 H12B 109.9
H12A C121 H12B 108.3
N14 C122 C121 108.4(5)
N14 C122 H12C 110
C121 C122 H12C 110
N14 C122 H12D 110
C121 C122 H12D 110
H12C C122 H12D 108.4
N15 C123 C124 108.3(5)
N15 C123 H12E 110
C124 C123 H12E 110
N15 C123 H12F 110
C124 C123 H12F 110
H12E C123 H12F 108.4
N16 C124 C123 106.3(6)
N16 C124 H12G 110.5
C123 C124 H12G 110.5
N16 C124 H12H 110.5
C123 C124 H12H 110.5
H12G C124 H12H 108.7
N17 C125 C126 104.0(7)
N17 C125 H12I 111
C126 C125 H12I 111
N17 C125 H12J 111
C126 C125 H12J 111
H12I C125 H12J 109
N18 C126 C125 104.2(7)
N18 C126 H12K 110.9
C125 C126 H12K 110.9
N18 C126 H12L 110.9
C125 C126 H12L 110.9
H12K C126 H12L 108.9
C128 C127 N19 114.1(11)
C128 C127 H12M 108.7
N19 C127 H12M 108.7
C128 C127 H12N 108.7
N19 C127 H12N 108.7
H12M C127 H12N 107.6
C127 C128 N20 112.5(8)
C127 C128 H12O 109.1
N20 C128 H12O 109.1
C127 C128 H12P 109.1
N20 C128 H12P 109.1
H12O C128 H12P 107.8
C130 C129 N21 106.4(6)
C130 C129 H12Q 110.4
N21 C129 H12Q 110.4
C130 C129 H12R 110.4
N21 C129 H12R 110.4
H12Q C129 H12R 108.6
C129 C130 N22 105.5(8)
C129 C130 H13A 110.6
N22 C130 H13A 110.6
C129 C130 H13B 110.6
N22 C130 H13B 110.6
H13A C130 H13B 108.8
N23 C131 C132 103.5(7)
N23 C131 H13C 111.1
C132 C131 H13C 111.1
N23 C131 H13D 111.1
C132 C131 H13D 111.1
H13C C131 H13D 109
N24 C132 C131 103.6(7)
N24 C132 H13E 111
C131 C132 H13E 111
N24 C132 H13F 111
C131 C132 H13F 111
H13E C132 H13F 109
F1 C133 F2 109.3(6)
F1 C133 F3 109.3(6)
F2 C133 F3 104.9(6)
F1 C133 S13 110.7(5)
F2 C133 S13 112.6(5)
F3 C133 S13 109.8(5)
S14 C134 F4 125(2)
S14 C134 F5 123.5(7)
F4 C134 F5 94.6(12)
S14 C134 F6 114.0(7)
F4 C134 F6 100.4(11)
F5 C134 F6 92.9(16)
F7 C135 F9 118.3(10)
F7 C135 F8 111.0(10)
F9 C135 F8 100.9(9)
F7 C135 S15 110.6(7)
F9 C135 S15 107.6(8)
F8 C135 S15 107.6(7)
F12 C136 F10 112.0(8)
F12 C136 F11 105.7(7)
F10 C136 F11 92.6(9)
F12 C136 S16 119.8(11)
F10 C136 S16 114.4(5)
F11 C136 S16 108.2(5)
C25 N1 C23 118.0(3)
C25 N1 Pd1 121.6(3)
C23 N1 Pd1 120.3(3)
C30 N2 C28 118.1(4)
C30 N2 Pd2 119.8(3)
C28 N2 Pd2 122.0(3)
C35 N3 C33 116.9(4)
C35 N3 Pd3 121.4(3)
C33 N3 Pd3 121.7(3)
C38 N4 C40 116.2(5)
C38 N4 Pd4 122.4(4)
C40 N4 Pd4 121.4(4)
C63 N5 C65 116.7(4)
C63 N5 Pd3 122.8(3)
C65 N5 Pd3 120.3(3)
C68 N6 C70 117.1(4)
C68 N6 Pd4 121.9(4)
C70 N6 Pd4 121.0(4)
C75 N7 C73 118.7(4)
C75 N7 Pd5 121.4(3)
C73 N7 Pd5 119.8(3)
C78 N8 C80 118.3(4)
C78 N8 Pd6 120.5(3)
C80 N8 Pd6 121.1(3)
C102 N9 C100 117.7(4)
C102 N9 Pd5 120.5(3)
C100 N9 Pd5 121.9(3)
C107 N10 C105 118.0(5)
C107 N10 Pd6 121.6(3)
C105 N10 Pd6 120.4(4)
C115 N11 C113 118.4(4)
C115 N11 Pd1 121.1(3)
C113 N11 Pd1 120.5(3)
C120 N12 C118 118.2(4)
C120 N12 Pd2 121.2(3)
C118 N12 Pd2 120.4(3)
C121 N13 Pd1 108.4(3)
C121 N13 H13G 110
Pd1 N13 H13G 110
C121 N13 H13H 110
Pd1 N13 H13H 110
H13G N13 H13H 108.4
C122 N14 Pd1 107.5(3)
C122 N14 H14A 110.2
Pd1 N14 H14A 110.2
C122 N14 H14B 110.2
Pd1 N14 H14B 110.2
H14A N14 H14B 108.5
C123 N15 Pd2 109.6(3)
C123 N15 H15A 109.8
Pd2 N15 H15A 109.8
C123 N15 H15B 109.8
Pd2 N15 H15B 109.8
H15A N15 H15B 108.2
C124 N16 Pd2 107.8(4)
C124 N16 H16A 110.1
Pd2 N16 H16A 110.1
C124 N16 H16B 110.1
Pd2 N16 H16B 110.1
H16A N16 H16B 108.5
C125 N17 Pd3 109.7(5)
C125 N17 H17A 109.7
Pd3 N17 H17A 109.7
C125 N17 H17B 109.7
Pd3 N17 H17B 109.7
H17A N17 H17B 108.2
C126 N18 Pd3 108.1(5)
C126 N18 H18A 110.1
Pd3 N18 H18A 110.1
C126 N18 H18B 110.1
Pd3 N18 H18B 110.1
H18A N18 H18B 108.4
C127 N19 Pd4 108.9(7)
C127 N19 H19A 109.9
Pd4 N19 H19A 109.9
C127 N19 H19B 109.9
Pd4 N19 H19B 109.9
H19A N19 H19B 108.3
C128 N20 Pd4 109.6(6)
C128 N20 H20A 109.8
Pd4 N20 H20A 109.8
C128 N20 H20B 109.8
Pd4 N20 H20B 109.8
H20A N20 H20B 108.2
C129 N21 Pd5 108.2(4)
C129 N21 H21A 110
Pd5 N21 H21A 110
C129 N21 H21B 110
Pd5 N21 H21B 110
H21A N21 H21B 108.4
C130 N22 Pd5 106.9(4)
C130 N22 H22A 110.3
Pd5 N22 H22A 110.3
C130 N22 H22B 110.3
Pd5 N22 H22B 110.3
H22A N22 H22B 108.6
C131 N23 Pd6 108.7(4)
C131 N23 H23A 109.9
Pd6 N23 H23A 109.9
C131 N23 H23B 109.9
Pd6 N23 H23B 109.9
H23A N23 H23B 108.3
C132 N24 Pd6 107.9(5)
C132 N24 H24A 110.1
Pd6 N24 H24A 110.1
C132 N24 H24B 110.1
Pd6 N24 H24B 110.1
H24A N24 H24B 108.4
N14 Pd1 N11 91.85(16)
N14 Pd1 N1 176.54(16)
N11 Pd1 N1 91.59(14)
N14 Pd1 N13 84.72(18)
N11 Pd1 N13 176.29(16)
N1 Pd1 N13 91.84(16)
N15 Pd2 N12 173.97(18)
N15 Pd2 N2 93.30(16)
N12 Pd2 N2 92.73(15)
N15 Pd2 N16 83.5(2)
N12 Pd2 N16 90.48(18)
N2 Pd2 N16 176.3(2)
N3 Pd3 N18 91.99(19)
N3 Pd3 N5 92.15(15)
N18 Pd3 N5 174.5(2)
N3 Pd3 N17 175.3(2)
N18 Pd3 N17 83.5(2)
N5 Pd3 N17 92.3(2)
N20 Pd4 N4 93.1(2)
N20 Pd4 N19 83.4(3)
N4 Pd4 N19 176.2(2)
N20 Pd4 N6 175.0(2)
N4 Pd4 N6 91.76(16)
N19 Pd4 N6 91.7(2)
N7 Pd5 N21 175.73(18)
N7 Pd5 N9 92.51(14)
N21 Pd5 N9 91.66(17)
N7 Pd5 N22 90.74(17)
N21 Pd5 N22 85.1(2)
N9 Pd5 N22 175.8(2)
N10 Pd6 N24 176.0(2)
N10 Pd6 N23 92.3(2)
N24 Pd6 N23 83.8(2)
N10 Pd6 N8 90.91(16)
N24 Pd6 N8 92.99(18)
N23 Pd6 N8 176.6(2)
C1 S1 C2 96.18(19)
C1 S2 C3 96.57(19)
C19 S3 C18 97.0(2)
C20 S4 C18 95.7(2)
C43 S5 C41 95.6(2)
C44 S6 C41 96.5(2)
C59 S7 C58 96.53(19)
C60 S8 C58 97.2(2)
C82 S9 C81 95.5(2)
C83 S10 C81 96.1(2)
C109 S11 C108 96.13(19)
C110 S12 C108 95.73(19)
O1 S13 O3 119.6(4)
O1 S13 O2 113.6(3)
O3 S13 O2 110.2(3)
O1 S13 C133 105.6(3)
O3 S13 C133 101.7(3)
O2 S13 C133 104.0(4)
C134 S14 O5 103.4(9)
C134 S14 O6 98.9(13)
O5 S14 O6 121.3(7)
C134 S14 O4 96.4(10)
O5 S14 O4 112.4(7)
O6 S14 O4 118.1(8)
O7 S15 O8 115.3(5)
O7 S15 O9 118.2(5)
O8 S15 O9 111.8(4)
O7 S15 C135 101.3(4)
O8 S15 C135 103.4(4)
O9 S15 C135 104.2(6)
O12 S16 O10 114.4(3)
O12 S16 O11 114.5(4)
O10 S16 O11 118.1(3)
O12 S16 C136 104.8(4)
O10 S16 C136 95.7(4)
O11 S16 C136 106.1(5)

loop_
_geom_bond_atom_site_label_1
_geom_bond_atom_site_label_2
_geom_bond_distance
C1 C4 1.360(6)
C1 S1 1.757(4)
C1 S2 1.763(4)
C2 C3 1.342(6)
C2 C21 1.484(6)
C2 S1 1.758(4)
C3 C26 1.457(6)
C3 S2 1.771(4)
C4 C17 1.477(5)
C4 C5 1.480(5)
C5 C6 1.406(5)
C5 C10 1.411(5)
C6 C7 1.399(6)
C6 H6 0.93
C7 C8 1.368(6)
C7 H7 0.93
C8 C9 1.370(6)
C8 H8 0.93
C9 C10 1.400(6)
C9 H9 0.93
C10 C11 1.495(5)
C11 C18 1.320(6)
C11 C12 1.483(6)
C12 C13 1.404(6)
C12 C17 1.414(5)
C13 C14 1.382(7)
C13 H13 0.93
C14 C15 1.369(7)
C14 H14 0.93
C15 C16 1.382(7)
C15 H15 0.93
C16 C17 1.401(6)
C16 H16 0.93
C18 S3 1.768(4)
C18 S4 1.776(4)
C19 C20 1.346(7)
C19 C31 1.458(6)
C19 S3 1.753(5)
C20 C36 1.505(7)
C20 S4 1.754(4)
C21 C24 1.384(6)
C21 C22 1.412(6)
C22 C23 1.365(7)
C22 H22 0.93
C23 N1 1.368(6)
C23 H23 0.93
C24 C25 1.363(6)
C24 H24 0.93
C25 N1 1.357(6)
C25 H25 0.93
C26 C27 1.380(7)
C26 C29 1.420(6)
C27 C28 1.378(7)
C27 H27 0.93
C28 N2 1.355(6)
C28 H28 0.93
C29 C30 1.371(6)
C29 H29 0.93
C30 N2 1.346(6)
C30 H30 0.93
C31 C34 1.367(7)
C31 C32 1.407(6)
C32 C33 1.392(6)
C32 H32 0.93
C33 N3 1.349(7)
C33 H33 0.93
C34 C35 1.381(7)
C34 H34 0.93
C35 N3 1.336(7)
C35 H35 0.93
C36 C37 1.386(8)
C36 C39 1.400(7)
C37 C38 1.397(8)
C37 H37 0.93
C38 N4 1.317(7)
C38 H38 0.93
C39 C40 1.357(9)
C39 H39 0.93
C40 N4 1.384(9)
C40 H40 0.93
C41 C42 1.362(6)
C41 S6 1.757(4)
C41 S5 1.763(4)
C42 C57 1.470(6)
C42 C45 1.478(6)
C43 C44 1.356(6)
C43 C61 1.485(7)
C43 S5 1.747(4)
C44 C66 1.478(6)
C44 S6 1.737(5)
C45 C50 1.400(6)
C45 C46 1.410(6)
C46 C47 1.415(7)
C46 H46 0.93
C47 C48 1.345(7)
C47 H47 0.93
C48 C49 1.404(6)
C48 H48 0.93
C49 C50 1.416(6)
C49 H49 0.93
C50 C51 1.483(5)
C51 C58 1.333(6)
C51 C52 1.487(6)
C52 C53 1.385(6)
C52 C57 1.438(6)
C53 C54 1.378(7)
C53 H53 0.93
C54 C55 1.401(7)
C54 H54 0.93
C55 C56 1.387(6)
C55 H55 0.93
C56 C57 1.401(6)
C56 H56 0.93
C58 S8 1.775(4)
C58 S7 1.779(4)
C59 C60 1.345(6)
C59 C71 1.477(6)
C59 S7 1.770(4)
C60 C76 1.488(6)
C60 S8 1.737(4)
C61 C64 1.391(7)
C61 C62 1.406(7)
C62 C63 1.355(8)
C62 H62 0.93
C63 N5 1.347(7)
C63 H63 0.93
C64 C65 1.370(7)
C64 H64 0.93
C65 N5 1.378(6)
C65 H65 0.93
C66 C67 1.376(8)
C66 C69 1.380(7)
C67 C68 1.387(7)
C67 H67 0.93
C68 N6 1.312(7)
C68 H68 0.93
C69 C70 1.353(9)
C69 H69 0.93
C70 N6 1.367(9)
C70 H70 0.93
C71 C74 1.363(6)
C71 C72 1.397(7)
C72 C73 1.394(7)
C72 H72 0.93
C73 N7 1.394(7)
C73 H73 0.93
C74 C75 1.403(6)
C74 H74 0.93
C75 N7 1.339(6)
C75 H75 0.93
C76 C79 1.366(7)
C76 C77 1.388(7)
C77 C78 1.388(7)
C77 H77 0.93
C78 N8 1.320(7)
C78 H78 0.93
C79 C80 1.390(8)
C79 H79 0.93
C80 N8 1.357(7)
C80 H80 0.93
C81 C84 1.358(5)
C81 S9 1.768(5)
C81 S10 1.769(5)
C82 C83 1.327(7)
C82 C98 1.497(6)
C82 S9 1.764(4)
C83 C103 1.491(6)
C83 S10 1.740(4)
C84 C85 1.464(6)
C84 C97 1.491(5)
C85 C86 1.409(6)
C85 C90 1.420(5)
C86 C87 1.384(7)
C86 H86 0.93
C87 C88 1.383(7)
C87 H87 0.93
C88 C89 1.388(6)
C88 H88 0.93
C89 C90 1.398(6)
C89 H89 0.93
C90 C91 1.460(5)
C91 C108 1.370(6)
C91 C92 1.475(5)
C92 C93 1.405(5)
C92 C97 1.431(5)
C93 C94 1.395(6)
C93 H93 0.93
C94 C95 1.402(6)
C94 H94 0.93
C95 C96 1.366(6)
C95 H95 0.93
C96 C97 1.404(6)
C96 H96 0.93
C98 C99 1.370(8)
C98 C101 1.377(8)
C99 C100 1.397(7)
C99 H99 0.93
C100 N9 1.391(7)
C100 H100 0.93
C101 C102 1.401(7)
C101 H101 0.93
C102 N9 1.338(7)
C102 H102 0.93
C103 C104 1.384(8)
C103 C106 1.392(7)
C104 C105 1.354(8)
C104 H104 0.93
C105 N10 1.388(7)
C105 H105 0.93
C106 C107 1.377(7)
C106 H106 0.93
C107 N10 1.309(7)
C107 H107 0.93
C108 S11 1.761(4)
C108 S12 1.775(4)
C109 C110 1.330(6)
C109 C111 1.475(6)
C109 S11 1.754(4)
C110 C116 1.485(6)
C110 S12 1.759(4)
C111 C112 1.383(6)
C111 C114 1.404(6)
C112 C113 1.385(6)
C112 H112 0.93
C113 N11 1.356(5)
C113 H113 0.93
C114 C115 1.384(7)
C114 H114 0.93
C115 N11 1.329(6)
C115 H115 0.93
C116 C119 1.386(6)
C116 C117 1.404(6)
C117 C118 1.372(7)
C117 H117 0.93
C118 N12 1.358(7)
C118 H118 0.93
C119 C120 1.373(6)
C119 H119 0.93
C120 N12 1.352(6)
C120 H120 0.93
C121 C122 1.491(10)
C121 N13 1.493(7)
C121 H12A 0.97
C121 H12B 0.97
C122 N14 1.478(6)
C122 H12C 0.97
C122 H12D 0.97
C123 N15 1.466(7)
C123 C124 1.506(10)
C123 H12E 0.97
C123 H12F 0.97
C124 N16 1.504(9)
C124 H12G 0.97
C124 H12H 0.97
C125 N17 1.447(10)
C125 C126 1.579(15)
C125 H12I 0.97
C125 H12J 0.97
C126 N18 1.506(9)
C126 H12K 0.97
C126 H12L 0.97
C127 C128 1.411(17)
C127 N19 1.417(12)
C127 H12M 0.97
C127 H12N 0.97
C128 N20 1.441(11)
C128 H12O 0.97
C128 H12P 0.97
C129 C130 1.523(15)
C129 N21 1.530(9)
C129 H12Q 0.97
C129 H12R 0.97
C130 N22 1.533(9)
C130 H13A 0.97
C130 H13B 0.97
C131 N23 1.488(9)
C131 C132 1.580(14)
C131 H13C 0.97
C131 H13D 0.97
C132 N24 1.522(10)
C132 H13E 0.97
C132 H13F 0.97
C133 F1 1.314(8)
C133 F2 1.341(8)
C133 F3 1.368(8)
C133 S13 1.777(7)
C134 S14 1.30(2)
C134 F4 1.429(13)
C134 F5 1.53(2)
C134 F6 1.54(2)
C135 F7 1.338(16)
C135 F9 1.349(12)
C135 F8 1.354(10)
C135 S15 1.853(10)
C136 F12 1.279(7)
C136 F10 1.463(12)
C136 F11 1.532(13)
C136 S16 1.651(13)
N1 Pd1 2.032(3)
N2 Pd2 2.040(4)
N3 Pd3 2.016(4)
N4 Pd4 2.018(5)
N5 Pd3 2.023(4)
N6 Pd4 2.026(4)
N7 Pd5 2.017(3)
N8 Pd6 2.051(4)
N9 Pd5 2.035(4)
N10 Pd6 2.022(4)
N11 Pd1 2.024(4)
N12 Pd2 2.040(4)
N13 Pd1 2.037(4)
N13 H13G 0.97
N13 H13H 0.97
N14 Pd1 2.018(4)
N14 H14A 0.97
N14 H14B 0.97
N15 Pd2 2.032(4)
N15 H15A 0.97
N15 H15B 0.97
N16 Pd2 2.048(5)
N16 H16A 0.97
N16 H16B 0.97
N17 Pd3 2.034(5)
N17 H17A 0.97
N17 H17B 0.97
N18 Pd3 2.018(5)
N18 H18A 0.97
N18 H18B 0.97
N19 Pd4 2.024(6)
N19 H19A 0.97
N19 H19B 0.97
N20 Pd4 2.017(5)
N20 H20A 0.97
N20 H20B 0.97
N21 Pd5 2.028(4)
N21 H21A 0.97
N21 H21B 0.97
N22 Pd5 2.041(5)
N22 H22A 0.97
N22 H22B 0.97
N23 Pd6 2.047(5)
N23 H23A 0.97
N23 H23B 0.97
N24 Pd6 2.032(5)
N24 H24A 0.97
N24 H24B 0.97
O1 S13 1.398(6)
O2 S13 1.469(6)
O3 S13 1.406(5)
O4 S14 1.489(9)
O5 S14 1.353(8)
O6 S14 1.460(9)
O7 S15 1.424(6)
O8 S15 1.425(8)
O9 S15 1.463(7)
O10 S16 1.453(5)
O11 S16 1.522(5)
O12 S16 1.385(5)

loop_
_platon_squeeze_void_nr
_platon_squeeze_void_average_x
_platon_squeeze_void_average_y
_platon_squeeze_void_average_z
_platon_squeeze_void_volume
_platon_squeeze_void_count_electrons
_platon_squeeze_void_content
1 0.209 -0.011 0.012 20881 8104 ' '
